data_4103911
loop_
_publ_author_name
'Simon Aldridge'
'Anthony J. Downs'
'Christina Y. Tang'
'Simon Parsons'
'Michael C. Clarke'
'Russell D. L. Johnstone'
'Heather E. Robertson'
'David W. H. Rankin'
'Derek A. Wann'

_publ_contact_author_email S.Parsons@ed.ac.uk
_publ_contact_author_name S.Parsons
_publ_section_title
;
 Structures and Aggregation of the Methylamine-Borane Molecules,
 MenH3-nN.BH3 (n= 1-3), Studied by X-ray Diffraction, Gas-Phase Electron
 Diffraction, and Quantum Chemical Calculations
;
_journal_name_full 'Journal of the American Chemical Society'
_journal_page_first 2231
_journal_page_last 2243
_journal_paper_doi 10.1021/ja807545p
_journal_volume 131
_journal_year 2009
_chemical_absolute_configuration unk
_chemical_compound_source 'Christina Tang, Oxford.'
_chemical_formula_moiety Me3N-BH3
_chemical_formula_sum 'C3 H12 B N'
_chemical_formula_weight 72.95
_space_group_IT_number 160
_symmetry_cell_setting rhombohedral
_symmetry_space_group_name_Hall 'R 3 -2"'
_symmetry_space_group_name_H-M 'R 3 m :H'
_atom_sites_solution_hydrogens difmap
_atom_sites_solution_primary direct
_audit_creation_date 07-07-27
_audit_creation_method CRYSTALS_ver_12.83
_cell_angle_alpha 90
_cell_angle_beta 90
_cell_angle_gamma 120
_cell_formula_units_Z 3
_cell_length_a 9.0792(5)
_cell_length_b 9.0792(5)
_cell_length_c 5.8922(5)
_cell_measurement_reflns_used 303
_cell_measurement_temperature 150
_cell_measurement_theta_max 27
_cell_measurement_theta_min 5
_cell_volume 420.63(5)
_computing_cell_refinement 'DENZO/SCALEPACK (Otwinowski & Minor, 1997)'
_computing_data_collection 'COLLECT (Nonius, 1997-2001).'
_computing_data_reduction 'DENZO/SCALEPACK (Otwinowski & Minor, 1997)'
_computing_molecular_graphics 'CAMERON (Watkin et al., 1996)'
_computing_publication_material 'CRYSTALS (Betteridge et al., 2003)'
_computing_structure_refinement 'CRYSTALS (Betteridge et al., 2003)'
_computing_structure_solution 'SHELXS 86 (Sheldrick, 1986)'
_diffrn_ambient_temperature 150
_diffrn_measured_fraction_theta_full 0.985
_diffrn_measured_fraction_theta_max 0.985
_diffrn_measurement_device_type 'Nonius KappaCCD'
_diffrn_measurement_method '\f & \w scans'
_diffrn_radiation_monochromator graphite
_diffrn_radiation_type 'Mo K\a'
_diffrn_radiation_wavelength 0.71073
_diffrn_reflns_av_R_equivalents 0.024
_diffrn_reflns_limit_h_max 10
_diffrn_reflns_limit_h_min 0
_diffrn_reflns_limit_k_max 9
_diffrn_reflns_limit_k_min 0
_diffrn_reflns_limit_l_max 7
_diffrn_reflns_limit_l_min 0
_diffrn_reflns_number 599
_diffrn_reflns_reduction_process
;
 Merged with SORTAV
 R.H. Blessing, (1987) Cryst. Rev. 1, 3-58
;
_diffrn_reflns_theta_full 27.463
_diffrn_reflns_theta_max 27.463
_diffrn_reflns_theta_min 6.238
_diffrn_standards_number 0
_exptl_absorpt_coefficient_mu 0.049
_exptl_absorpt_correction_T_max 0.99
_exptl_absorpt_correction_T_min 0.73
_exptl_absorpt_correction_type multi-scan
_exptl_absorpt_process_details 'DENZO/SCALEPACK (Otwinowski & Minor, 1997)'
_exptl_crystal_colour colourless
_exptl_crystal_density_diffrn 0.864
_exptl_crystal_description block
_exptl_crystal_F_000 126
_exptl_crystal_recrystallization_method
;
?
;
_exptl_crystal_size_max 0.50
_exptl_crystal_size_mid 0.30
_exptl_crystal_size_min 0.20
_refine_diff_density_max 0.10
_refine_diff_density_min -0.10
_refine_ls_extinction_coef 190(90)
_refine_ls_extinction_method 'Larson (1970), Equation 22'
_refine_ls_goodness_of_fit_ref 1.0092
_refine_ls_hydrogen_treatment refall
_refine_ls_matrix_type full
_refine_ls_number_parameters 24
_refine_ls_number_reflns 130
_refine_ls_number_restraints 3
_refine_ls_R_factor_all 0.0286
_refine_ls_R_factor_gt 0.0283
_refine_ls_shift/su_max 0.000026
_refine_ls_structure_factor_coef Fsqd
_refine_ls_weighting_details
;
 Method= Modified Sheldrick 
 w=1/[\s^2^(F^2^) + ( 0.05P)^2^ + 0.07P] 
 ,where P=(max(Fo^2^,0) + 2Fc^2^)/3 
;
_refine_ls_weighting_scheme calc
_refine_ls_wR_factor_all 0.0738
_refine_ls_wR_factor_gt 0.0734
_refine_ls_wR_factor_ref 0.0738
_reflns_limit_h_max 0
_reflns_limit_h_min -10
_reflns_limit_k_max 11
_reflns_limit_k_min 0
_reflns_limit_l_max 7
_reflns_limit_l_min 0
_reflns_number_gt 128
_reflns_number_total 130
_reflns_threshold_expression I>2.0\s(I)
_oxford_diffrn_Wilson_B_factor 0.00
_oxford_diffrn_Wilson_scale 0.00
_oxford_refine_ls_scale 3.5(3)
_oxford_structure_analysis_title 'Me3N-BH3 in R3m'
_cod_data_source_file ja807545p_si_003.cif
_cod_data_source_block me3nbh3
_cod_original_sg_symbol_H-M 'R 3 m '
_cod_original_formula_sum 'C3 H12 B1 N1'
_cod_database_code 4103911

loop_
_symmetry_equiv_pos_as_xyz
x,y,z
x+1/3,y+2/3,z+2/3
x+2/3,y+1/3,z+1/3
-y,x-y,z
-y+1/3,x-y+2/3,z+2/3
-y+2/3,x-y+1/3,z+1/3
-x+y,-x,z
-x+y+1/3,-x+2/3,z+2/3
-x+y+2/3,-x+1/3,z+1/3
-x+y,y,z
-x+y+1/3,y+2/3,z+2/3
-x+y+2/3,y+1/3,z+1/3
x,x-y,z
x+1/3,x-y+2/3,z+2/3
x+2/3,x-y+1/3,z+1/3
-y,-x,z
-y+1/3,-x+2/3,z+2/3
-y+2/3,-x+1/3,z+1/3

loop_
_atom_site_label
_atom_site_type_symbol
_atom_site_fract_x
_atom_site_fract_y
_atom_site_fract_z
_atom_site_U_iso_or_equiv
_atom_site_occupancy
_atom_site_adp_type
_atom_site_refinement_flags_posn
_atom_site_refinement_flags_adp
N1 N 0.3333 0.6667 0.3093(7) 0.0255 1.0000 Uani S T
C1 C 0.24500(9) 0.75500(9) 0.2212(7) 0.0374 1.0000 Uani DS T
B1 B 0.3333 0.6667 0.5838(7) 0.0396 1.0000 Uani S T
H11 H 0.2463(18) 0.7537(18) 0.0542(16) 0.043(7) 1.0000 Uiso DS .
H21 H 0.1290(15) 0.6998(18) 0.281(3) 0.056(5) 1.0000 Uiso D .
H1 H 0.4038(19) 0.808(4) 0.639(7) 0.070(8) 1.0000 Uiso S .

loop_
_atom_site_aniso_label
_atom_site_aniso_U_11
_atom_site_aniso_U_22
_atom_site_aniso_U_33
_atom_site_aniso_U_23
_atom_site_aniso_U_13
_atom_site_aniso_U_12
N1 0.0279(8) 0.0279(8) 0.0206(9) 0.0000 0.0000 0.0139(4)
C1 0.0480(8) 0.0480(8) 0.0287(9) 0.0005(3) -0.0005(3) 0.0334(8)
B1 0.0504(13) 0.0504(13) 0.0181(13) 0.0000 0.0000 0.0252(6)

loop_
_atom_type_symbol
_atom_type_scat_dispersion_real
_atom_type_scat_dispersion_imag
_atom_type_scat_Cromer_Mann_a1
_atom_type_scat_Cromer_Mann_b1
_atom_type_scat_Cromer_Mann_a2
_atom_type_scat_Cromer_Mann_b2
_atom_type_scat_Cromer_Mann_a3
_atom_type_scat_Cromer_Mann_b3
_atom_type_scat_Cromer_Mann_a4
_atom_type_scat_Cromer_Mann_b4
_atom_type_scat_Cromer_Mann_c
_atom_type_scat_source
C 0.0033 0.0016 2.3100 20.8439 1.0200 10.2075 1.5886 0.5687 0.8650 51.6512 0.2156 'International Tables Vol C 4.2.6.8 and 6.1.1.4'
H 0.0000 0.0000 0.4930 10.5109 0.3229 26.1257 0.1402 3.1424 0.0408 57.7998 0.0030 'International Tables Vol C 4.2.6.8 and 6.1.1.4'
B 0.0013 0.0007 2.0545 23.2185 1.3326 1.0210 1.0979 60.3498 0.7068 0.1403 -0.1932 'International Tables Vol C 4.2.6.8 and 6.1.1.4'
N 0.0061 0.0033 12.2126 0.0057 3.1322 9.8933 2.0125 28.9975 1.1663 0.5826 -11.5290 'International Tables Vol C 4.2.6.8 and 6.1.1.4'

loop_
_geom_angle_atom_site_label_1
_geom_angle_site_symmetry_1
_geom_angle_atom_site_label_2
_geom_angle_atom_site_label_3
_geom_angle_site_symmetry_3
_geom_angle
_geom_angle_publ_flag
C1 7_565 N1 C1 4_665 108.40(9) yes
C1 7_565 N1 B1 4_665 110.49(9) yes
C1 4_665 N1 B1 4_665 110.46(9) yes
C1 7_565 N1 C1 . 108.44(9) yes
C1 4_665 N1 C1 . 108.44(9) yes
B1 4_665 N1 C1 . 110.53(9) yes
N1 10_555 C1 H21 16_665 109.3(10) no
N1 . C1 H21 16_665 109.3(10) no
N1 10_555 C1 H11 . 109.3(16) no
N1 . C1 H11 . 109.3(16) no
H21 16_665 C1 H11 . 111.9(14) no
N1 10_555 C1 H21 . 109.3(10) no
N1 . C1 H21 . 109.3(10) no
H21 16_665 C1 H21 . 105(2) no
H11 . C1 H21 . 111.9(14) no
N1 10_555 B1 H1 7_565 106.4(20) no
N1 10_555 B1 H1 4_665 106.5(20) no
H1 7_565 B1 H1 4_665 112.3(17) no
N1 10_555 B1 H1 . 106.5(20) no
H1 7_565 B1 H1 . 112.3(17) no
H1 4_665 B1 H1 . 112.3(17) no

loop_
_geom_bond_atom_site_label_1
_geom_bond_atom_site_label_2
_geom_bond_site_symmetry_2
_geom_bond_distance
_geom_bond_publ_flag
N1 C1 7_565 1.4832(16) yes
N1 C1 4_665 1.4832(16) yes
N1 B1 4_665 1.617(4) yes
N1 C1 . 1.4825(16) yes
C1 H21 16_665 0.979(9) no
C1 H11 . 0.984(9) no
C1 H21 . 0.979(9) no
B1 H1 7_565 1.16(3) no
B1 H1 4_665 1.16(3) no
B1 H1 . 1.16(3) no
